data_7702023
loop_
_publ_author_name
'Longobardi, Lauren E.'
'Mahdi, Tayseer'
'Stephan, Douglas W.'

_publ_section_title
;
 B(C6F5)3 mediated arene hydrogenation/transannulation of
 para-methoxyanilines.
;
_journal_issue 16
_journal_name_full 'Dalton transactions (Cambridge, England : 2003)'
_journal_page_first 7114
_journal_page_last 7117
_journal_paper_doi 10.1039/c5dt00921a
_journal_volume 44
_journal_year 2015
_chemical_formula_moiety 'C18 H B F15, C9 H18 N'
_chemical_formula_sum 'C27 H19 B F15 N'
_chemical_formula_weight 653.26
_space_group_crystal_system monoclinic
_space_group_IT_number 14
_space_group_name_Hall '-P 2yn'
_space_group_name_H-M_alt 'P 1 21/n 1'
_symmetry_Int_Tables_number 14
_audit_creation_date 2015-01-27
_audit_creation_method
;
Olex2 1.2
(compiled 2015.01.26 svn.r3150 for OlexSys, GUI svn.r4998)
;
_audit_update_record
;
2015-02-01 deposited with the CCDC.
2015-03-12 downloaded from the CCDC.
;
_cell_angle_alpha 90
_cell_angle_beta 100.910(2)
_cell_angle_gamma 90
_cell_formula_units_Z 4
_cell_length_a 10.2625(4)
_cell_length_b 18.4212(7)
_cell_length_c 14.2535(5)
_cell_measurement_reflns_used 9970
_cell_measurement_temperature 150
_cell_measurement_theta_max 28.19
_cell_measurement_theta_min 2.21
_cell_volume 2645.89(17)
_computing_molecular_graphics 'Olex2 (Dolomanov et al., 2009)'
_computing_publication_material 'Olex2 (Dolomanov et al., 2009)'
_computing_structure_refinement 'olex2.refine (Bourhis et al., 2015)'
_diffrn_ambient_temperature 150.01
_diffrn_measured_fraction_theta_full 0.9998
_diffrn_measured_fraction_theta_max 0.9998
_diffrn_measurement_device_type 'Bruker APEX-II CCD'
_diffrn_measurement_method '\f and \w scans'
_diffrn_radiation_monochromator graphite
_diffrn_radiation_type 'Mo K\a'
_diffrn_radiation_wavelength 0.71073
_diffrn_reflns_av_R_equivalents 0.0271
_diffrn_reflns_av_unetI/netI 0.0309
_diffrn_reflns_limit_h_max 13
_diffrn_reflns_limit_h_min -13
_diffrn_reflns_limit_k_max 24
_diffrn_reflns_limit_k_min -19
_diffrn_reflns_limit_l_max 18
_diffrn_reflns_limit_l_min -18
_diffrn_reflns_number 24700
_diffrn_reflns_theta_full 25.0000
_diffrn_reflns_theta_max 25.00
_diffrn_reflns_theta_min 1.83
_diffrn_standards_number 0
_exptl_absorpt_coefficient_mu 0.169
_exptl_absorpt_correction_T_max 0.7457
_exptl_absorpt_correction_T_min 0.7071
_exptl_absorpt_correction_type multi-scan
_exptl_absorpt_process_details
;
SADABS-2008/1 (Bruker,2008) was used for absorption correction.
wR2(int) was 0.0432 before and 0.0363 after correction.
The Ratio of minimum to maximum transmission is 0.9482.
The \l/2 correction factor is 0.0015.
;
_exptl_crystal_colour colourless
_exptl_crystal_colour_primary colourless
_exptl_crystal_density_diffrn 1.6397
_exptl_crystal_description Block
_exptl_crystal_F_000 1313.3236
_exptl_crystal_size_max 0.2
_exptl_crystal_size_mid 0.2
_exptl_crystal_size_min 0.2
_refine_diff_density_max 1.0184
_refine_diff_density_min -0.2697
_refine_diff_density_rms 0.0554
_refine_ls_d_res_high 0.8409
_refine_ls_d_res_low 11.1442
_refine_ls_goodness_of_fit_ref 1.0542
_refine_ls_hydrogen_treatment mixed
_refine_ls_matrix_type full
_refine_ls_number_constraints 30
_refine_ls_number_parameters 398
_refine_ls_number_reflns 4654
_refine_ls_number_restraints 0
_refine_ls_restrained_S_all 1.0542
_refine_ls_R_factor_all 0.0494
_refine_ls_R_factor_gt 0.0368
_refine_ls_shift/su_max 0.0000
_refine_ls_shift/su_mean 0.0000
_refine_ls_structure_factor_coef Fsqd
_refine_ls_weighting_details 'w=1/[\s^2^(Fo^2^)+(0.0470P)^2^+1.3233P] where P=(Fo^2^+2Fc^2^)/3'
_refine_ls_weighting_scheme calc
_refine_ls_wR_factor_gt 0.0929
_refine_ls_wR_factor_ref 0.1006
_reflns_Friedel_coverage 0.0
_reflns_limit_h_max 8
_reflns_limit_h_min -12
_reflns_limit_k_max 21
_reflns_limit_k_min 0
_reflns_limit_l_max 16
_reflns_limit_l_min -8
_reflns_number_gt 3733
_reflns_number_total 4654
_reflns_threshold_expression I>=2u(I)
_cod_data_source_file c5dt00921a2.cif
_cod_data_source_block LEL002_0m
_cod_original_sg_symbol_Hall '-P 2ybc (x-z,y,z)'
_cod_database_code 7702023
_olex2_refinement_description
;
1. Fixed Uiso
 At 1.2 times of:
  All B(H) groups, All C(H) groups, All C(H,H) groups, All N(H) groups
 At 1.5 times of:
  All C(H,H,H) groups
2.a Ternary CH refined with riding coordinates:
 N1(H1a), C26(H26), C25(H25), C22(H22), B1(H1)
2.b Secondary CH2 refined with riding coordinates:
 C27(H27a,H27b), C23(H23a,H23b), C20(H20a,H20b), C19(H19a,H19b)
2.c Idealised Me refined as rotating group:
 C24(H24a,H24b,H24c), C21(H21a,H21b,H21c)
;
_olex2_submission_special_instructions 'No special instructions were received'

loop_
_space_group_symop_id
_space_group_symop_operation_xyz
1 x,y,z
2 -x+1/2,y+1/2,-z+1/2
3 -x,-y,-z
4 x-1/2,-y-1/2,z-1/2

loop_
_atom_site_label
_atom_site_type_symbol
_atom_site_fract_x
_atom_site_fract_y
_atom_site_fract_z
_atom_site_U_iso_or_equiv
_atom_site_adp_type
_atom_site_occupancy
_atom_site_refinement_flags_posn
F8 F 0.62824(14) 0.47411(7) 0.77072(12) 0.0606(4) Uani 1.000000 .
F13 F 0.83328(14) 0.00704(7) 1.05121(8) 0.0494(4) Uani 1.000000 .
F14 F 0.93513(12) 0.12924(7) 0.98638(9) 0.0465(3) Uani 1.000000 .
F15 F 0.80140(11) 0.20219(6) 0.83931(8) 0.0340(3) Uani 1.000000 .
F11 F 0.45201(11) 0.03037(6) 0.81335(8) 0.0357(3) Uani 1.000000 .
F12 F 0.59060(13) -0.04265(6) 0.96035(9) 0.0419(3) Uani 1.000000 .
F10 F 0.48085(13) 0.25469(7) 0.88040(8) 0.0437(3) Uani 1.000000 .
F9 F 0.52756(16) 0.39617(8) 0.90510(10) 0.0606(4) Uani 1.000000 .
F7 F 0.68210(13) 0.40516(7) 0.61414(10) 0.0498(4) Uani 1.000000 .
F6 F 0.63734(12) 0.26542(6) 0.58781(8) 0.0356(3) Uani 1.000000 .
F5 F 0.78568(11) 0.11512(7) 0.67722(8) 0.0359(3) Uani 1.000000 .
F4 F 0.82005(14) 0.05883(8) 0.51196(9) 0.0532(4) Uani 1.000000 .
F3 F 0.61122(17) 0.04439(8) 0.36397(9) 0.0604(4) Uani 1.000000 .
F2 F 0.36454(15) 0.08511(8) 0.38743(9) 0.0607(4) Uani 1.000000 .
F1 F 0.32592(12) 0.13960(8) 0.55345(9) 0.0474(3) Uani 1.000000 .
N1 N 0.16132(16) 0.22236(9) 0.71240(11) 0.0284(4) Uani 1.000000 .
C27 C -0.0444(2) 0.26867(13) 0.63445(18) 0.0472(6) Uani 1.000000 .
C26 C 0.0818(2) 0.23569(12) 0.61213(14) 0.0361(5) Uani 1.000000 .
C25 C 0.1130(2) 0.16367(11) 0.77192(15) 0.0361(5) Uani 1.000000 .
C24 C 0.1939(3) 0.16606(13) 0.87267(16) 0.0476(6) Uani 1.000000 .
C23 C 0.0047(2) 0.31339(13) 0.72610(18) 0.0467(6) Uani 1.000000 .
C22 C 0.1539(2) 0.30095(11) 0.74392(14) 0.0355(5) Uani 1.000000 .
C21 C 0.1223(2) 0.09086(12) 0.72490(18) 0.0446(6) Uani 1.000000 .
C20 C 0.1647(2) 0.29427(12) 0.57723(15) 0.0404(5) Uani 1.000000 .
C19 C 0.2129(2) 0.34045(12) 0.66740(15) 0.0381(5) Uani 1.000000 .
C10 C 0.6042(2) 0.40299(11) 0.75926(17) 0.0382(5) Uani 1.000000 .
C11 C 0.5546(2) 0.36354(12) 0.82662(15) 0.0378(5) Uani 1.000000 .
C12 C 0.53256(19) 0.29019(11) 0.81190(14) 0.0305(5) Uani 1.000000 .
C7 C 0.55843(18) 0.25153(10) 0.73388(13) 0.0241(4) Uani 1.000000 .
C13 C 0.61811(18) 0.12074(10) 0.81816(12) 0.0229(4) Uani 1.000000 .
C18 C 0.74285(19) 0.14152(10) 0.86612(12) 0.0248(4) Uani 1.000000 .
C17 C 0.8155(2) 0.10443(11) 0.94261(13) 0.0300(5) Uani 1.000000 .
C16 C 0.7635(2) 0.04286(11) 0.97540(13) 0.0315(5) Uani 1.000000 .
C14 C 0.57163(19) 0.05772(10) 0.85404(13) 0.0257(4) Uani 1.000000 .
C15 C 0.6411(2) 0.01869(10) 0.93058(13) 0.0286(4) Uani 1.000000 .
C9 C 0.63123(19) 0.36801(11) 0.68029(15) 0.0338(5) Uani 1.000000 .
C8 C 0.60745(18) 0.29453(10) 0.66858(13) 0.0272(4) Uani 1.000000 .
C1 C 0.55336(19) 0.12818(10) 0.62563(12) 0.0244(4) Uani 1.000000 .
C6 C 0.6759(2) 0.10639(10) 0.60835(13) 0.0276(4) Uani 1.000000 .
C5 C 0.6977(2) 0.07835(11) 0.52285(14) 0.0347(5) Uani 1.000000 .
C4 C 0.5924(2) 0.07140(12) 0.44801(14) 0.0384(5) Uani 1.000000 .
C3 C 0.4688(2) 0.09211(12) 0.46012(14) 0.0387(5) Uani 1.000000 .
C2 C 0.4513(2) 0.11961(11) 0.54741(14) 0.0318(5) Uani 1.000000 .
B1 B 0.5303(2) 0.16386(11) 0.72662(14) 0.0230(5) Uani 1.000000 .
H1a H 0.24858(16) 0.21210(9) 0.70769(11) 0.0340(4) Uiso 1.000000 R
H27a H -0.0883(2) 0.30023(13) 0.58159(18) 0.0566(7) Uiso 1.000000 R
H27b H -0.1074(2) 0.23043(13) 0.64587(18) 0.0566(7) Uiso 1.000000 R
H26 H 0.0675(2) 0.19149(12) 0.57072(14) 0.0433(6) Uiso 1.000000 R
H25 H 0.0179(2) 0.17337(11) 0.77473(15) 0.0434(6) Uiso 1.000000 R
H24a H 0.2876(4) 0.1575(9) 0.87077(19) 0.0714(9) Uiso 1.000000 GR
H24b H 0.1841(13) 0.2138(3) 0.9008(5) 0.0714(9) Uiso 1.000000 GR
H24c H 0.1623(11) 0.1284(6) 0.9115(4) 0.0714(9) Uiso 1.000000 GR
H23a H -0.0170(2) 0.36548(13) 0.71577(18) 0.0560(7) Uiso 1.000000 R
H23b H -0.0343(2) 0.29533(13) 0.78008(18) 0.0560(7) Uiso 1.000000 R
H22 H 0.2003(2) 0.31083(11) 0.81094(14) 0.0426(6) Uiso 1.000000 R
H21a H 0.0648(12) 0.0907(3) 0.6616(5) 0.0668(9) Uiso 1.000000 GR
H21b H 0.2142(4) 0.0820(4) 0.7182(10) 0.0668(9) Uiso 1.000000 GR
H21c H 0.0938(15) 0.05261(15) 0.7644(6) 0.0668(9) Uiso 1.000000 GR
H20a H 0.2405(2) 0.27299(12) 0.55298(15) 0.0485(6) Uiso 1.000000 R
H20b H 0.1106(2) 0.32362(12) 0.52600(15) 0.0485(6) Uiso 1.000000 R
H19a H 0.1792(2) 0.39082(12) 0.65854(15) 0.0457(6) Uiso 1.000000 R
H19b H 0.3110(2) 0.34152(12) 0.68399(15) 0.0457(6) Uiso 1.000000 R
H1 H 0.4347(2) 0.15651(11) 0.72990(14) 0.0276(5) Uiso 1.000000 R

loop_
_atom_site_aniso_label
_atom_site_aniso_U_11
_atom_site_aniso_U_22
_atom_site_aniso_U_33
_atom_site_aniso_U_12
_atom_site_aniso_U_13
_atom_site_aniso_U_23
F8 0.0564(9) 0.0240(7) 0.0941(11) -0.0018(6) -0.0041(8) -0.0061(7)
F13 0.0722(9) 0.0423(8) 0.0298(6) 0.0199(7) -0.0002(6) 0.0114(5)
F14 0.0400(7) 0.0479(8) 0.0432(7) 0.0019(6) -0.0135(6) -0.0024(6)
F15 0.0284(6) 0.0288(6) 0.0423(6) -0.0058(5) 0.0009(5) 0.0057(5)
F11 0.0339(7) 0.0290(6) 0.0452(7) -0.0087(5) 0.0098(5) 0.0015(5)
F12 0.0608(8) 0.0237(6) 0.0476(7) 0.0045(6) 0.0269(6) 0.0119(5)
F10 0.0582(8) 0.0422(7) 0.0351(6) -0.0007(6) 0.0201(6) -0.0027(5)
F9 0.0757(10) 0.0469(8) 0.0593(9) 0.0053(7) 0.0133(8) -0.0247(7)
F7 0.0474(8) 0.0347(7) 0.0663(9) -0.0105(6) 0.0082(7) 0.0209(6)
F6 0.0424(7) 0.0325(6) 0.0351(6) -0.0004(5) 0.0154(5) 0.0080(5)
F5 0.0258(6) 0.0494(7) 0.0319(6) 0.0023(5) 0.0040(5) 0.0010(5)
F4 0.0524(8) 0.0666(9) 0.0466(7) 0.0144(7) 0.0245(6) -0.0028(7)
F3 0.0939(12) 0.0563(9) 0.0328(7) -0.0019(8) 0.0167(7) -0.0121(6)
F2 0.0630(9) 0.0754(10) 0.0344(7) -0.0117(8) -0.0144(6) -0.0084(7)
F1 0.0292(7) 0.0650(9) 0.0432(7) 0.0036(6) -0.0050(5) -0.0021(6)
N1 0.0251(9) 0.0288(9) 0.0316(8) 0.0012(7) 0.0066(7) 0.0091(7)
C27 0.0285(12) 0.0418(13) 0.0664(15) -0.0019(10) -0.0034(11) 0.0216(12)
C26 0.0430(13) 0.0338(12) 0.0283(10) -0.0013(10) -0.0010(9) 0.0048(9)
C25 0.0295(11) 0.0356(12) 0.0451(12) 0.0004(9) 0.0117(9) 0.0171(10)
C24 0.0614(16) 0.0456(14) 0.0386(12) 0.0009(12) 0.0167(11) 0.0173(10)
C23 0.0484(14) 0.0373(13) 0.0607(15) 0.0099(11) 0.0267(12) 0.0107(11)
C22 0.0450(13) 0.0289(11) 0.0312(10) -0.0011(10) 0.0035(9) 0.0033(9)
C21 0.0396(13) 0.0318(12) 0.0596(14) -0.0078(10) 0.0026(11) 0.0125(11)
C20 0.0465(13) 0.0405(13) 0.0363(11) 0.0035(11) 0.0132(10) 0.0130(10)
C19 0.0308(11) 0.0341(12) 0.0469(12) -0.0041(9) 0.0012(9) 0.0139(10)
C10 0.0303(11) 0.0188(10) 0.0595(14) 0.0002(9) -0.0065(10) -0.0007(10)
C11 0.0345(12) 0.0321(12) 0.0435(12) 0.0061(9) -0.0009(10) -0.0125(10)
C12 0.0281(11) 0.0306(11) 0.0320(10) 0.0017(9) 0.0034(8) 0.0019(8)
C7 0.0183(9) 0.0249(10) 0.0274(9) 0.0021(8) 0.0002(7) 0.0029(8)
C13 0.0273(10) 0.0220(9) 0.0209(9) 0.0019(8) 0.0087(8) -0.0011(7)
C18 0.0287(10) 0.0215(10) 0.0254(9) -0.0006(8) 0.0079(8) 0.0005(7)
C17 0.0310(11) 0.0319(11) 0.0251(9) 0.0056(9) -0.0002(8) -0.0058(8)
C16 0.0488(13) 0.0265(11) 0.0194(9) 0.0154(9) 0.0068(9) 0.0028(8)
C14 0.0282(10) 0.0227(10) 0.0282(9) -0.0000(8) 0.0107(8) -0.0034(8)
C15 0.0452(12) 0.0182(10) 0.0271(9) 0.0051(9) 0.0189(9) 0.0034(8)
C9 0.0250(10) 0.0261(11) 0.0467(12) -0.0032(9) -0.0019(9) 0.0122(9)
C8 0.0221(10) 0.0266(10) 0.0314(10) 0.0031(8) 0.0011(8) 0.0047(8)
C1 0.0285(10) 0.0185(9) 0.0250(9) -0.0021(8) 0.0024(8) 0.0038(7)
C6 0.0307(11) 0.0263(10) 0.0248(9) -0.0016(8) 0.0030(8) 0.0031(8)
C5 0.0428(13) 0.0304(11) 0.0341(11) 0.0040(10) 0.0157(10) 0.0042(9)
C4 0.0606(15) 0.0301(11) 0.0261(10) -0.0032(11) 0.0125(10) -0.0037(8)
C3 0.0489(14) 0.0361(12) 0.0265(10) -0.0086(10) -0.0050(10) -0.0007(9)
C2 0.0315(11) 0.0304(11) 0.0323(10) -0.0011(9) 0.0029(9) 0.0023(8)
B1 0.0175(10) 0.0247(11) 0.0271(10) -0.0021(9) 0.0048(8) 0.0032(8)

loop_
_atom_type_symbol
_atom_type_scat_dispersion_real
_atom_type_scat_dispersion_imag
_atom_type_scat_Cromer_Mann_a1
_atom_type_scat_Cromer_Mann_a2
_atom_type_scat_Cromer_Mann_a3
_atom_type_scat_Cromer_Mann_a4
_atom_type_scat_Cromer_Mann_b1
_atom_type_scat_Cromer_Mann_b2
_atom_type_scat_Cromer_Mann_b3
_atom_type_scat_Cromer_Mann_b4
_atom_type_scat_Cromer_Mann_c
_atom_type_scat_source
_atom_type_scat_dispersion_source
H 0.00000 0.00000 0.49300 0.32291 0.14019 0.04081 10.51090 26.12570 3.14236 57.79970 0.0030380000826 'International Tables Volume C Table 6.1.1.4 (pp. 500-502)' 'Henke, Gullikson and Davis, At. Data and Nucl. Data Tables, 1993, 54, 2'
C 0.00347 0.00161 2.31000 1.02000 1.58860 0.86500 20.84390 10.20750 0.56870 51.65120 0.215599998832 'International Tables Volume C Table 6.1.1.4 (pp. 500-502)' 'Henke, Gullikson and Davis, At. Data and Nucl. Data Tables, 1993, 54, 2'
B 0.00141 0.00067 2.05450 1.33260 1.09790 0.70680 23.21850 1.02100 60.34980 0.14030 -0.193200007081 'International Tables Volume C Table 6.1.1.4 (pp. 500-502)' 'Henke, Gullikson and Davis, At. Data and Nucl. Data Tables, 1993, 54, 2'
F 0.01794 0.01033 3.53920 2.64120 1.51700 1.02430 10.28250 4.29440 0.26150 26.14760 0.277599990368 'International Tables Volume C Table 6.1.1.4 (pp. 500-502)' 'Henke, Gullikson and Davis, At. Data and Nucl. Data Tables, 1993, 54, 2'
N 0.00653 0.00323 12.21260 3.13220 2.01250 1.16630 0.00570 9.89330 28.99750 0.58260 -11.5290002823 'International Tables Volume C Table 6.1.1.4 (pp. 500-502)' 'Henke, Gullikson and Davis, At. Data and Nucl. Data Tables, 1993, 54, 2'

loop_
_geom_angle_atom_site_label_1
_geom_angle_atom_site_label_2
_geom_angle_atom_site_label_3
_geom_angle
C25 N1 C26 117.75(15)
C22 N1 C26 94.35(14)
C22 N1 C25 118.28(16)
H1a N1 C26 108.48(11)
H1a N1 C25 108.48(10)
H1a N1 C22 108.48(10)
C23 C27 C26 103.63(17)
H27a C27 C26 111.03(11)
H27a C27 C23 111.03(12)
H27b C27 C26 111.03(12)
H27b C27 C23 111.03(12)
H27b C27 H27a 109.0
C27 C26 N1 101.22(17)
C20 C26 N1 100.83(16)
C20 C26 C27 109.77(18)
H26 C26 N1 114.49(10)
H26 C26 C27 114.49(12)
H26 C26 C20 114.49(12)
C24 C25 N1 109.32(17)
C21 C25 N1 109.31(17)
C21 C25 C24 112.12(18)
H25 C25 N1 108.67(10)
H25 C25 C24 108.67(13)
H25 C25 C21 108.67(12)
H24a C24 C25 109.5
H24b C24 C25 109.5
H24b C24 H24a 109.5
H24c C24 C25 109.5
H24c C24 H24a 109.5
H24c C24 H24b 109.5
C22 C23 C27 102.59(18)
H23a C23 C27 111.25(12)
H23a C23 C22 111.25(12)
H23b C23 C27 111.25(12)
H23b C23 C22 111.25(12)
H23b C23 H23a 109.2
C23 C22 N1 101.46(16)
C19 C22 N1 101.17(16)
C19 C22 C23 109.33(17)
H22 C22 N1 114.46(9)
H22 C22 C23 114.46(12)
H22 C22 C19 114.46(11)
H21a C21 C25 109.5
H21b C21 C25 109.5
H21b C21 H21a 109.5
H21c C21 C25 109.5
H21c C21 H21a 109.5
H21c C21 H21b 109.5
C19 C20 C26 103.34(17)
H20a C20 C26 111.09(13)
H20a C20 C19 111.09(12)
H20b C20 C26 111.09(12)
H20b C20 C19 111.09(11)
H20b C20 H20a 109.1
C20 C19 C22 102.95(16)
H19a C19 C22 111.17(12)
H19a C19 C20 111.17(11)
H19b C19 C22 111.17(11)
H19b C19 C20 111.17(12)
H19b C19 H19a 109.1
C11 C10 F8 121.1(2)
C9 C10 F8 120.0(2)
C9 C10 C11 118.94(18)
C10 C11 F9 120.42(19)
C12 C11 F9 120.7(2)
C12 C11 C10 118.9(2)
C11 C12 F10 115.83(18)
C7 C12 F10 119.15(17)
C7 C12 C11 125.02(19)
C8 C7 C12 113.15(17)
B1 C7 C12 119.85(17)
B1 C7 C8 127.00(17)
C14 C13 C18 113.50(16)
B1 C13 C18 125.08(16)
B1 C13 C14 121.42(16)
C13 C18 F15 120.34(16)
C17 C18 F15 115.37(16)
C17 C18 C13 124.29(18)
C18 C17 F14 120.43(18)
C16 C17 F14 120.09(17)
C16 C17 C18 119.46(18)
C17 C16 F13 119.68(19)
C15 C16 F13 120.96(19)
C15 C16 C17 119.36(17)
C13 C14 F11 120.05(16)
C15 C14 F11 115.74(17)
C15 C14 C13 124.20(18)
C16 C15 F12 119.96(17)
C14 C15 F12 120.86(18)
C14 C15 C16 119.18(18)
C10 C9 F7 120.09(18)
C8 C9 F7 119.8(2)
C8 C9 C10 120.13(19)
C7 C8 F6 120.83(17)
C9 C8 F6 115.28(17)
C9 C8 C7 123.88(19)
C2 C1 C6 113.38(17)
B1 C1 C6 123.98(16)
B1 C1 C2 122.60(17)
C1 C6 F5 119.63(16)
C5 C6 F5 115.61(18)
C5 C6 C1 124.71(18)
C6 C5 F4 120.89(19)
C4 C5 F4 120.04(18)
C4 C5 C6 119.1(2)
C5 C4 F3 120.1(2)
C3 C4 F3 120.6(2)
C3 C4 C5 119.25(19)
C4 C3 F2 119.80(19)
C2 C3 F2 120.4(2)
C2 C3 C4 119.75(19)
C1 C2 F1 119.94(18)
C3 C2 F1 116.21(17)
C3 C2 C1 123.8(2)
C13 B1 C7 111.23(14)
C1 B1 C7 113.39(15)
C1 B1 C13 110.77(15)
H1 B1 C7 107.03(10)
H1 B1 C13 107.03(10)
H1 B1 C1 107.03(10)

loop_
_geom_bond_atom_site_label_1
_geom_bond_atom_site_label_2
_geom_bond_distance
F8 C10 1.337(2)
F13 C16 1.350(2)
F14 C17 1.348(2)
F15 C18 1.358(2)
F11 C14 1.352(2)
F12 C15 1.345(2)
F10 C12 1.363(2)
F9 C11 1.344(2)
F7 C9 1.348(2)
F6 C8 1.357(2)
F5 C6 1.357(2)
F4 C5 1.343(2)
F3 C4 1.344(2)
F2 C3 1.347(2)
F1 C2 1.357(2)
N1 C26 1.526(2)
N1 C25 1.515(2)
N1 C22 1.522(3)
N1 H1a 0.9300
C27 C26 1.518(3)
C27 C23 1.546(4)
C27 H27a 0.9900
C27 H27b 0.9900
C26 C20 1.515(3)
C26 H26 1.0000
C25 C24 1.517(3)
C25 C21 1.510(3)
C25 H25 1.0000
C24 H24a 0.9800
C24 H24b 0.9800
C24 H24c 0.9800
C23 C22 1.521(3)
C23 H23a 0.9900
C23 H23b 0.9900
C22 C19 1.528(3)
C22 H22 1.0000
C21 H21a 0.9800
C21 H21b 0.9800
C21 H21c 0.9800
C20 C19 1.543(3)
C20 H20a 0.9900
C20 H20b 0.9900
C19 H19a 0.9900
C19 H19b 0.9900
C10 C11 1.376(3)
C10 C9 1.370(3)
C11 C12 1.379(3)
C12 C7 1.388(3)
C7 C8 1.387(3)
C7 B1 1.640(3)
C13 C18 1.386(3)
C13 C14 1.389(3)
C13 B1 1.643(3)
C18 C17 1.380(3)
C17 C16 1.372(3)
C16 C15 1.372(3)
C14 C15 1.386(3)
C9 C8 1.380(3)
C1 C6 1.386(3)
C1 C2 1.387(3)
C1 B1 1.640(3)
C6 C5 1.380(3)
C5 C4 1.373(3)
C4 C3 1.367(3)
C3 C2 1.386(3)
B1 H1 1.0000
